data_2018332
loop_
_publ_author_name
'Pratt, Jamal'
'Hutchinson, Janna'
'Klein Stevens, Cheryl L.'

_publ_section_title
;
 Sulfapyridine (polymorph III), sulfapyridine dioxane solvate,
 sulfapyridine tetrahydrofuran solvate and sulfapyridine piperidine
 solvate, all at 173K
;
_journal_coeditor_code QS3006
_journal_issue 12
_journal_name_full 'Acta Crystallographica Section C'
_journal_page_first o487
_journal_page_last o491
_journal_paper_doi 10.1107/S0108270111041825
_journal_volume 67
_journal_year 2011
_chemical_formula_iupac 'C5 H12 N +, C11 H10 N3 O2 S -'
_chemical_formula_moiety 'C5 H12 N +, C11 H10 N3 O2 S -'
_chemical_formula_sum 'C16 H22 N4 O2 S'
_chemical_formula_weight 334.44
_chemical_name_common 'Sulfapyridine piperidine solvate'
_chemical_name_systematic
;
piperidin-1-ium 4-amino-<i>N</i>-(pyridin-2-yl)benzenesulfonamidate
;
_space_group_IT_number 14
_symmetry_cell_setting monoclinic
_symmetry_space_group_name_Hall '-P 2ybc'
_symmetry_space_group_name_H-M 'P 1 21/c 1'
_atom_sites_solution_hydrogens geom
_atom_sites_solution_primary direct
_atom_sites_solution_secondary difmap
_audit_creation_method SHELXL-97
_cell_angle_alpha 90.00
_cell_angle_beta 105.447(6)
_cell_angle_gamma 90.00
_cell_formula_units_Z 4
_cell_length_a 8.6639(16)
_cell_length_b 12.586(2)
_cell_length_c 15.833(3)
_cell_measurement_reflns_used 1508
_cell_measurement_temperature 173(2)
_cell_measurement_theta_max 21.40
_cell_measurement_theta_min 2.44
_cell_volume 1664.1(5)
_computing_cell_refinement 'SAINT (Bruker, 2008)'
_computing_data_collection 'APEX2 (Bruker, 2008)'
_computing_data_reduction 'SAINT (Bruker, 2008)'
_computing_molecular_graphics 'PLATON (Spek, 2009)'
_computing_publication_material 'SHELXTL (Sheldrick, 2008)'
_computing_structure_refinement 'SHELXL97 (Sheldrick, 2008)'
_computing_structure_solution 'SHELXS97 (Sheldrick, 2008)'
_diffrn_ambient_temperature 173(2)
_diffrn_measured_fraction_theta_full 0.997
_diffrn_measured_fraction_theta_max 0.997
_diffrn_measurement_device_type 'Bruker SMART X2S'
_diffrn_measurement_method '\f and \w'
_diffrn_radiation_monochromator 'doubly curved silicon crystal'
_diffrn_radiation_source 'microfocus sealed tube'
_diffrn_radiation_type MoK\a
_diffrn_radiation_wavelength 0.71073
_diffrn_reflns_av_R_equivalents 0.0677
_diffrn_reflns_av_sigmaI/netI 0.0648
_diffrn_reflns_limit_h_max 7
_diffrn_reflns_limit_h_min -8
_diffrn_reflns_limit_k_max 12
_diffrn_reflns_limit_k_min -12
_diffrn_reflns_limit_l_max 16
_diffrn_reflns_limit_l_min -15
_diffrn_reflns_number 7118
_diffrn_reflns_theta_full 21.56
_diffrn_reflns_theta_max 21.56
_diffrn_reflns_theta_min 2.10
_exptl_absorpt_coefficient_mu 0.210
_exptl_absorpt_correction_T_max 0.9712
_exptl_absorpt_correction_T_min 0.9455
_exptl_absorpt_correction_type empirical
_exptl_absorpt_process_details '(SADABS; Sheldrick, 2004)'
_exptl_crystal_colour colourless
_exptl_crystal_density_diffrn 1.335
_exptl_crystal_density_meas 0
_exptl_crystal_density_method 'not measured'
_exptl_crystal_description block
_exptl_crystal_F_000 712
_exptl_crystal_size_max 0.27
_exptl_crystal_size_mid 0.25
_exptl_crystal_size_min 0.14
_refine_diff_density_max 0.200
_refine_diff_density_min -0.311
_refine_ls_extinction_method none
_refine_ls_goodness_of_fit_ref 1.018
_refine_ls_hydrogen_treatment mixed
_refine_ls_matrix_type full
_refine_ls_number_parameters 216
_refine_ls_number_reflns 1922
_refine_ls_number_restraints 0
_refine_ls_restrained_S_all 1.018
_refine_ls_R_factor_all 0.0576
_refine_ls_R_factor_gt 0.0374
_refine_ls_shift/su_max 0.001
_refine_ls_shift/su_mean 0.000
_refine_ls_structure_factor_coef Fsqd
_refine_ls_weighting_details 'calc w=1/[\s^2^(Fo^2^)+(0.0394P)^2^+0.2051P] where P=(Fo^2^+2Fc^2^)/3'
_refine_ls_weighting_scheme calc
_refine_ls_wR_factor_gt 0.0826
_refine_ls_wR_factor_ref 0.0902
_reflns_number_gt 1482
_reflns_number_total 1922
_reflns_threshold_expression I>2\s(I)
_cod_data_source_file qs3006.cif
_cod_data_source_block 4
_cod_original_sg_symbol_H-M 'P 21/c'
_cod_database_code 2018332
_cod_database_fobs_code 2018332

loop_
_symmetry_equiv_pos_as_xyz
'x, y, z'
'-x, y+1/2, -z+1/2'
'-x, -y, -z'
'x, -y-1/2, z-1/2'

loop_
_atom_site_type_symbol
_atom_site_label
_atom_site_fract_x
_atom_site_fract_y
_atom_site_fract_z
_atom_site_U_iso_or_equiv
_atom_site_adp_type
_atom_site_calc_flag
_atom_site_refinement_flags
_atom_site_occupancy
_atom_site_symmetry_multiplicity
S S1 0.41673(8) 0.79423(5) 0.54918(5) 0.0204(2) Uani d . 1 1
O O1 0.5272(2) 0.86371(15) 0.52049(12) 0.0262(5) Uani d . 1 1
O O2 0.4671(2) 0.68354(14) 0.56238(12) 0.0259(5) Uani d . 1 1
N N1 0.2509(3) 0.81171(17) 0.48073(14) 0.0221(6) Uani d . 1 1
N N2 -0.0219(3) 0.80428(18) 0.43191(16) 0.0290(6) Uani d . 1 1
N N3 0.3801(3) 0.9632(3) 0.8937(2) 0.0314(7) Uani d . 1 1
H H3A 0.397(3) 0.920(2) 0.9345(18) 0.011(9) Uiso d . 1 1
H H3B 0.389(3) 1.025(2) 0.9013(19) 0.021(10) Uiso d . 1 1
N N4 0.7822(3) 1.00336(18) 0.61447(15) 0.0244(6) Uani d . 1 1
H H4A 0.7701 1.0594 0.5760 0.029 Uiso calc R 1 1
H H4B 0.6973 0.9578 0.5941 0.029 Uiso calc R 1 1
C C1 0.4042(3) 0.8423(2) 0.65175(18) 0.0179(7) Uani d . 1 1
C C2 0.4191(3) 0.7752(2) 0.72328(19) 0.0208(7) Uani d . 1 1
H H2 0.4352 0.7013 0.7170 0.025 Uiso calc R 1 1
C C3 0.4109(3) 0.8147(2) 0.80329(19) 0.0227(7) Uani d . 1 1
H H3 0.4206 0.7676 0.8513 0.027 Uiso calc R 1 1
C C4 0.3884(3) 0.9230(2) 0.81448(18) 0.0199(7) Uani d . 1 1
C C5 0.3703(3) 0.9901(2) 0.74187(19) 0.0218(7) Uani d . 1 1
H H5 0.3524 1.0638 0.7477 0.026 Uiso calc R 1 1
C C6 0.3782(3) 0.9501(2) 0.66184(18) 0.0216(7) Uani d . 1 1
H H6 0.3657 0.9966 0.6133 0.026 Uiso calc R 1 1
C C7 0.1102(3) 0.7587(2) 0.48441(18) 0.0212(7) Uani d . 1 1
C C8 0.0997(3) 0.6696(2) 0.53403(19) 0.0305(8) Uani d . 1 1
H H8 0.1940 0.6376 0.5697 0.037 Uiso calc R 1 1
C C9 -0.0479(4) 0.6279(3) 0.5313(2) 0.0376(9) Uani d . 1 1
H H9 -0.0562 0.5674 0.5656 0.045 Uiso calc R 1 1
C C10 -0.1840(3) 0.6741(3) 0.4786(2) 0.0373(9) Uani d . 1 1
H H10 -0.2876 0.6471 0.4760 0.045 Uiso calc R 1 1
C C11 -0.1635(3) 0.7607(3) 0.4302(2) 0.0353(9) Uani d . 1 1
H H11 -0.2566 0.7920 0.3927 0.042 Uiso calc R 1 1
C C12 0.9636(4) 0.8581(2) 0.6827(2) 0.0388(9) Uani d . 1 1
H H12A 1.0682 0.8246 0.6855 0.047 Uiso calc R 1 1
H H12B 0.8794 0.8033 0.6644 0.047 Uiso calc R 1 1
C C13 0.9639(4) 0.8995(3) 0.7722(2) 0.0439(10) Uani d . 1 1
H H13A 1.0545 0.9493 0.7930 0.053 Uiso calc R 1 1
H H13B 0.9785 0.8396 0.8141 0.053 Uiso calc R 1 1
C C14 0.8082(3) 0.9561(3) 0.76901(19) 0.0330(8) Uani d . 1 1
H H14A 0.7186 0.9046 0.7542 0.040 Uiso calc R 1 1
H H14B 0.8131 0.9866 0.8273 0.040 Uiso calc R 1 1
C C15 0.7783(3) 1.0437(2) 0.70140(19) 0.0300(8) Uani d . 1 1
H H15A 0.6726 1.0763 0.6972 0.036 Uiso calc R 1 1
H H15B 0.8609 1.0995 0.7202 0.036 Uiso calc R 1 1
C C16 0.9334(3) 0.9468(2) 0.61644(19) 0.0300(8) Uani d . 1 1
H H16A 1.0238 0.9976 0.6313 0.036 Uiso calc R 1 1
H H16B 0.9270 0.9172 0.5577 0.036 Uiso calc R 1 1

loop_
_atom_site_aniso_label
_atom_site_aniso_U_11
_atom_site_aniso_U_22
_atom_site_aniso_U_33
_atom_site_aniso_U_12
_atom_site_aniso_U_13
_atom_site_aniso_U_23
S1 0.0170(4) 0.0250(5) 0.0177(5) -0.0003(3) 0.0017(3) 0.0006(3)
O1 0.0208(10) 0.0358(12) 0.0225(12) -0.0060(9) 0.0065(9) 0.0015(9)
O2 0.0259(11) 0.0254(12) 0.0243(12) 0.0061(8) 0.0032(9) -0.0010(9)
N1 0.0166(13) 0.0302(15) 0.0171(15) -0.0032(10) 0.0003(10) 0.0014(11)
N2 0.0218(15) 0.0343(16) 0.0276(16) 0.0001(12) 0.0006(12) -0.0048(12)
N3 0.0438(18) 0.027(2) 0.023(2) -0.0049(15) 0.0079(14) -0.0040(18)
N4 0.0205(13) 0.0290(15) 0.0198(15) -0.0014(10) -0.0017(11) 0.0025(12)
C1 0.0137(15) 0.0211(18) 0.0164(18) -0.0003(12) -0.0001(12) 0.0000(14)
C2 0.0163(15) 0.0198(17) 0.024(2) 0.0007(12) 0.0012(13) -0.0011(15)
C3 0.0206(16) 0.0285(19) 0.0170(19) -0.0042(13) 0.0016(13) 0.0025(15)
C4 0.0125(15) 0.0274(19) 0.0190(19) -0.0056(12) 0.0026(12) -0.0057(16)
C5 0.0184(16) 0.0205(17) 0.025(2) -0.0015(12) 0.0024(13) -0.0028(16)
C6 0.0170(15) 0.0253(19) 0.021(2) -0.0024(12) 0.0020(13) 0.0035(15)
C7 0.0206(18) 0.0274(18) 0.0142(18) 0.0009(13) 0.0025(13) -0.0064(14)
C8 0.0247(18) 0.039(2) 0.025(2) -0.0049(14) 0.0022(14) 0.0061(16)
C9 0.033(2) 0.043(2) 0.038(2) -0.0109(16) 0.0108(16) 0.0036(16)
C10 0.0184(18) 0.051(2) 0.042(2) -0.0094(15) 0.0064(16) -0.0096(19)
C11 0.0181(19) 0.042(2) 0.041(2) -0.0004(15) -0.0008(15) -0.0078(18)
C12 0.0286(18) 0.038(2) 0.049(3) 0.0108(15) 0.0087(16) 0.0057(18)
C13 0.0274(19) 0.069(3) 0.031(2) 0.0042(16) -0.0005(15) 0.0249(19)
C14 0.0245(18) 0.053(2) 0.0214(19) -0.0045(15) 0.0053(14) 0.0006(16)
C15 0.0297(18) 0.0330(19) 0.030(2) -0.0015(14) 0.0117(15) -0.0072(16)
C16 0.0283(18) 0.036(2) 0.027(2) 0.0073(14) 0.0097(14) -0.0033(15)

loop_
_atom_type_symbol
_atom_type_description
_atom_type_scat_dispersion_real
_atom_type_scat_dispersion_imag
_atom_type_scat_source
C C 0.0033 0.0016 'International Tables Vol C Tables 4.2.6.8 and 6.1.1.4'
H H 0.0000 0.0000 'International Tables Vol C Tables 4.2.6.8 and 6.1.1.4'
N N 0.0061 0.0033 'International Tables Vol C Tables 4.2.6.8 and 6.1.1.4'
O O 0.0106 0.0060 'International Tables Vol C Tables 4.2.6.8 and 6.1.1.4'
S S 0.1246 0.1234 'International Tables Vol C Tables 4.2.6.8 and 6.1.1.4'

loop_
_geom_angle_atom_site_label_1
_geom_angle_atom_site_label_2
_geom_angle_atom_site_label_3
_geom_angle
O1 S1 O2 114.96(11)
O1 S1 N1 104.93(12)
O2 S1 N1 114.67(11)
O1 S1 C1 106.75(12)
O2 S1 C1 106.58(12)
N1 S1 C1 108.59(12)
C7 N1 S1 123.39(19)
C11 N2 C7 117.4(3)
C4 N3 H3A 115.4(19)
C4 N3 H3B 118(2)
H3A N3 H3B 123(3)
C15 N4 C16 112.6(2)
C15 N4 H4A 109.1
C16 N4 H4A 109.1
C15 N4 H4B 109.1
C16 N4 H4B 109.1
H4A N4 H4B 107.8
C2 C1 C6 118.8(3)
C2 C1 S1 121.8(2)
C6 C1 S1 119.5(2)
C3 C2 C1 120.8(3)
C3 C2 H2 119.6
C1 C2 H2 119.6
C2 C3 C4 120.8(3)
C2 C3 H3 119.6
C4 C3 H3 119.6
N3 C4 C3 121.3(3)
N3 C4 C5 120.4(3)
C3 C4 C5 118.3(3)
C6 C5 C4 120.7(3)
C6 C5 H5 119.6
C4 C5 H5 119.6
C5 C6 C1 120.6(3)
C5 C6 H6 119.7
C1 C6 H6 119.7
N2 C7 C8 121.3(2)
N2 C7 N1 112.0(2)
C8 C7 N1 126.6(2)
C9 C8 C7 119.5(3)
C9 C8 H8 120.2
C7 C8 H8 120.2
C8 C9 C10 119.9(3)
C8 C9 H9 120.1
C10 C9 H9 120.1
C11 C10 C9 117.1(3)
C11 C10 H10 121.4
C9 C10 H10 121.4
N2 C11 C10 124.7(3)
N2 C11 H11 117.7
C10 C11 H11 117.7
C16 C12 C13 110.8(3)
C16 C12 H12A 109.5
C13 C12 H12A 109.5
C16 C12 H12B 109.5
C13 C12 H12B 109.5
H12A C12 H12B 108.1
C12 C13 C14 110.7(2)
C12 C13 H13A 109.5
C14 C13 H13A 109.5
C12 C13 H13B 109.5
C14 C13 H13B 109.5
H13A C13 H13B 108.1
C15 C14 C13 110.5(3)
C15 C14 H14A 109.6
C13 C14 H14A 109.6
C15 C14 H14B 109.6
C13 C14 H14B 109.6
H14A C14 H14B 108.1
N4 C15 C14 111.6(2)
N4 C15 H15A 109.3
C14 C15 H15A 109.3
N4 C15 H15B 109.3
C14 C15 H15B 109.3
H15A C15 H15B 108.0
N4 C16 C12 111.0(2)
N4 C16 H16A 109.4
C12 C16 H16A 109.4
N4 C16 H16B 109.4
C12 C16 H16B 109.4
H16A C16 H16B 108.0

loop_
_geom_bond_atom_site_label_1
_geom_bond_atom_site_label_2
_geom_bond_distance
S1 O1 1.4554(19)
S1 O2 1.4583(19)
S1 N1 1.568(2)
S1 C1 1.763(3)
N1 C7 1.404(4)
N2 C11 1.338(4)
N2 C7 1.350(3)
N3 C4 1.372(4)
N3 H3A 0.83(3)
N3 H3B 0.79(3)
N4 C15 1.476(3)
N4 C16 1.484(3)
N4 H4A 0.9200
N4 H4B 0.9200
C1 C2 1.391(4)
C1 C6 1.392(4)
C2 C3 1.380(4)
C2 H2 0.9500
C3 C4 1.394(4)
C3 H3 0.9500
C4 C5 1.401(4)
C5 C6 1.382(4)
C5 H5 0.9500
C6 H6 0.9500
C7 C8 1.386(4)
C8 C9 1.372(4)
C8 H8 0.9500
C9 C10 1.379(4)
C9 H9 0.9500
C10 C11 1.371(4)
C10 H10 0.9500
C11 H11 0.9500
C12 C16 1.506(4)
C12 C13 1.508(4)
C12 H12A 0.9900
C12 H12B 0.9900
C13 C14 1.515(4)
C13 H13A 0.9900
C13 H13B 0.9900
C14 C15 1.510(4)
C14 H14A 0.9900
C14 H14B 0.9900
C15 H15A 0.9900
C15 H15B 0.9900
C16 H16A 0.9900
C16 H16B 0.9900

loop_
_geom_hbond_atom_site_label_D
_geom_hbond_atom_site_label_H
_geom_hbond_atom_site_label_A
_geom_hbond_site_symmetry_A
_geom_hbond_distance_DH
_geom_hbond_distance_HA
_geom_hbond_distance_DA
_geom_hbond_angle_DHA
N3 H3A O2 4_576 0.83(3) 2.35(3) 3.169(4) 172(2)
N3 H3B O2 2_656 0.79(3) 2.34(3) 3.071(4) 155(3)
N4 H4A N1 3_576 0.92 1.84 2.746(3) 168.2
N4 H4B O1 1_455 0.92 2.01 2.904(3) 165.2

loop_
_geom_torsion_atom_site_label_1
_geom_torsion_atom_site_label_2
_geom_torsion_atom_site_label_3
_geom_torsion_atom_site_label_4
_geom_torsion
C7 N1 S1 O1 179.8(2)
C7 N1 S1 O2 52.7(3)
C7 N1 S1 C1 -66.4(2)
O1 S1 C1 C2 -131.7(2)
O2 S1 C1 C2 -8.3(2)
N1 S1 C1 C2 115.7(2)
O1 S1 C1 C6 48.6(2)
O2 S1 C1 C6 171.92(19)
N1 S1 C1 C6 -64.1(2)
C6 C1 C2 C3 -1.0(4)
S1 C1 C2 C3 179.22(19)
C1 C2 C3 C4 -0.4(4)
C2 C3 C4 N3 -180.0(2)
C2 C3 C4 C5 1.6(4)
N3 C4 C5 C6 -179.9(2)
C3 C4 C5 C6 -1.5(4)
C4 C5 C6 C1 0.0(4)
C2 C1 C6 C5 1.2(4)
S1 C1 C6 C5 -179.0(2)
C11 N2 C7 C8 0.5(4)
C11 N2 C7 N1 -179.8(2)
S1 N1 C7 N2 165.5(2)
S1 N1 C7 C8 -14.9(4)
N2 C7 C8 C9 -1.3(4)
N1 C7 C8 C9 179.1(3)
C7 C8 C9 C10 0.7(5)
C8 C9 C10 C11 0.6(5)
C7 N2 C11 C10 0.9(5)
C9 C10 C11 N2 -1.4(5)
C16 C12 C13 C14 56.4(3)
C12 C13 C14 C15 -55.7(4)
C16 N4 C15 C14 -55.2(3)
C13 C14 C15 N4 54.9(3)
C15 N4 C16 C12 55.3(3)
C13 C12 C16 N4 -55.6(3)
